data_4339119
loop_
_publ_author_name
'Nockemann, Peter'
'Servaes, Kelly'
'Van Deun, Rik'
'Van Hecke, Kristof'
'Van Meervelt, Luc'
'Binnemans, Koen'
'G\"orller-Walrand, Christiane'

_publ_section_title
;
 Speciation of uranyl complexes in ionic liquids by optical spectroscopy.
;
_journal_issue 26
_journal_name_full 'Inorganic chemistry'
_journal_page_first 11335
_journal_page_last 11344
_journal_paper_doi 10.1021/ic701752j
_journal_volume 46
_journal_year 2007
_chemical_formula_moiety '4(C12 H24 O6), H14 O12 U2, Br4 O2 U'
_chemical_formula_sum 'C48 H110 Br4 O38 U3'
_chemical_formula_weight 2329.05
_chemical_name_systematic
; 
 ? 
;
_space_group_IT_number 14
_symmetry_cell_setting monoclinic
_symmetry_space_group_name_Hall '-P 2ybc'
_symmetry_space_group_name_H-M 'P 1 21/c 1'
_atom_sites_solution_hydrogens geom
_atom_sites_solution_primary direct
_atom_sites_solution_secondary difmap
_audit_creation_method SHELXL-97
_cell_angle_alpha 90.00
_cell_angle_beta 99.113(4)
_cell_angle_gamma 90.00
_cell_formula_units_Z 2
_cell_length_a 12.1149(9)
_cell_length_b 17.6649(11)
_cell_length_c 17.7492(10)
_cell_measurement_temperature 100(2)
_cell_volume 3750.5(4)
_computing_cell_refinement 'Bruker SMART'
_computing_data_collection 'Bruker SMART'
_computing_data_reduction 'Bruker SAINT'
_computing_publication_material Platon
_computing_structure_refinement 'SHELXL-97 (Sheldrick, 1997)'
_computing_structure_solution 'SHELXS-97 (Sheldrick, 1990)'
_diffrn_ambient_temperature 100(2)
_diffrn_measured_fraction_theta_full .986
_diffrn_measured_fraction_theta_max .986
_diffrn_measurement_device_type 'SMART 6000'
_diffrn_measurement_method '\w and \f scans'
_diffrn_radiation_monochromator 'crossed G\o"bel mirrors'
_diffrn_radiation_source 'fine-focus sealed tube'
_diffrn_radiation_type CuK\a
_diffrn_radiation_wavelength 1.54178
_diffrn_reflns_av_R_equivalents 0.1178
_diffrn_reflns_av_sigmaI/netI 0.0864
_diffrn_reflns_limit_h_max 14
_diffrn_reflns_limit_h_min -14
_diffrn_reflns_limit_k_max 21
_diffrn_reflns_limit_k_min 0
_diffrn_reflns_limit_l_max 21
_diffrn_reflns_limit_l_min 0
_diffrn_reflns_number 37605
_diffrn_reflns_theta_full 71.23
_diffrn_reflns_theta_max 71.23
_diffrn_reflns_theta_min 3.55
_exptl_absorpt_coefficient_mu 21.285
_exptl_absorpt_correction_T_max 0.119
_exptl_absorpt_correction_T_min 0.043
_exptl_absorpt_correction_type multi-scan
_exptl_absorpt_process_details 'Bruker SADABS'
_exptl_crystal_colour yellow
_exptl_crystal_density_diffrn 2.062
_exptl_crystal_density_method 'not measured'
_exptl_crystal_description block
_exptl_crystal_F_000 2236
_exptl_crystal_size_max 0.25
_exptl_crystal_size_mid 0.14
_exptl_crystal_size_min 0.1
_refine_diff_density_max 2.430
_refine_diff_density_min -1.554
_refine_diff_density_rms .242
_refine_ls_extinction_method none
_refine_ls_goodness_of_fit_ref 1.003
_refine_ls_hydrogen_treatment mixed
_refine_ls_matrix_type full
_refine_ls_number_parameters 479
_refine_ls_number_reflns 7179
_refine_ls_number_restraints 290
_refine_ls_restrained_S_all 0.994
_refine_ls_R_factor_all 0.0773
_refine_ls_R_factor_gt 0.0516
_refine_ls_shift/su_max 0.002
_refine_ls_shift/su_mean 0.000
_refine_ls_structure_factor_coef Fsqd
_refine_ls_weighting_details 'calc w=1/[\s^2^(Fo^2^)+(0.0245P)^2^+51.1085P] where P=(Fo^2^+2Fc^2^)/3'
_refine_ls_weighting_scheme calc
_refine_ls_wR_factor_gt 0.1058
_refine_ls_wR_factor_ref 0.1166
_reflns_number_gt 5442
_reflns_number_total 7179
_reflns_threshold_expression >2sigma(I)
_cod_data_source_file ic701752j-file002.cif
_cod_data_source_block wg80
_cod_original_sg_symbol_H-M 'P 21/c'
_cod_database_code 4339119

loop_
_symmetry_equiv_pos_as_xyz
'x, y, z'
'-x, y+1/2, -z+1/2'
'-x, -y, -z'
'x, -y-1/2, z-1/2'

loop_
_atom_site_label
_atom_site_type_symbol
_atom_site_fract_x
_atom_site_fract_y
_atom_site_fract_z
_atom_site_U_iso_or_equiv
_atom_site_adp_type
_atom_site_occupancy
_atom_site_symmetry_multiplicity
_atom_site_calc_flag
_atom_site_refinement_flags
_atom_site_disorder_assembly
_atom_site_disorder_group
Br1 Br 0.05637(4) 0.45290(3) 0.65372(3) 0.02767(12) Uani 1 1 d . . .
Br2 Br 0.22312(4) 0.47154(3) 0.47740(3) 0.03120(13) Uani 1 1 d . . .
C1 C 0.8418(5) 0.2476(3) 0.2504(3) 0.0554(14) Uani 1 1 d DU . .
H1A H 0.9090 0.2174 0.2700 0.067 Uiso 1 1 calc R . .
H1B H 0.7751 0.2149 0.2490 0.067 Uiso 1 1 calc R . .
C2 C 0.8338(5) 0.3139(3) 0.3001(3) 0.0593(15) Uani 1 1 d DU A .
H2A H 0.8438 0.2976 0.3542 0.071 Uiso 1 1 calc R . .
H2B H 0.8936 0.3506 0.2943 0.071 Uiso 1 1 calc R . .
C3A C 0.71436(18) 0.38894(16) 0.34731(13) 0.0494(13) Uani 0.520(5) 1 d PDU A 1
H3A H 0.7790 0.4229 0.3629 0.059 Uiso 0.520(5) 1 calc PR A 1
H3B H 0.7092 0.3531 0.3895 0.059 Uiso 0.520(5) 1 calc PR A 1
C4A C 0.60952(14) 0.43393(14) 0.3297(5) 0.0505(13) Uani 0.520(5) 1 d PDU A 1
H4A H 0.6052 0.4690 0.3726 0.061 Uiso 0.520(5) 1 calc PR A 1
H4B H 0.6133 0.4650 0.2837 0.061 Uiso 0.520(5) 1 calc PR A 1
C5A C 0.48402(17) 0.35508(17) 0.38390(13) 0.0486(13) Uani 0.520(5) 1 d PDU A 1
H5A H 0.4767 0.3939 0.4230 0.058 Uiso 0.520(5) 1 calc PR A 1
H5B H 0.5442 0.3195 0.4050 0.058 Uiso 0.520(5) 1 calc PR A 1
C6A C 0.3764(2) 0.31349(13) 0.36303(16) 0.0484(13) Uani 0.520(5) 1 d PDU A 1
H6A H 0.3562 0.2898 0.4095 0.058 Uiso 0.520(5) 1 calc PR A 1
H6B H 0.3169 0.3502 0.3437 0.058 Uiso 0.520(5) 1 calc PR A 1
C3B C 0.69666(19) 0.41790(13) 0.31213(14) 0.0532(13) Uani 0.480(5) 1 d PDU A 2
H3C H 0.6630 0.4525 0.2710 0.064 Uiso 0.480(5) 1 calc PR A 2
H3D H 0.7636 0.4428 0.3408 0.064 Uiso 0.480(5) 1 calc PR A 2
C4B C 0.61443(15) 0.4016(4) 0.36434(13) 0.0477(13) Uani 0.480(5) 1 d PDU A 2
H4C H 0.6367 0.3559 0.3952 0.057 Uiso 0.480(5) 1 calc PR A 2
H4D H 0.6098 0.4448 0.3993 0.057 Uiso 0.480(5) 1 calc PR A 2
C5B C 0.41865(19) 0.37489(12) 0.35561(18) 0.0493(13) Uani 0.480(5) 1 d PDU A 2
H5C H 0.3479 0.3882 0.3222 0.059 Uiso 0.480(5) 1 calc PR A 2
H5D H 0.4250 0.4067 0.4020 0.059 Uiso 0.480(5) 1 calc PR A 2
C6B C 0.4161(6) 0.29355(11) 0.37742(13) 0.0513(13) Uani 0.480(5) 1 d PDU A 2
H6C H 0.4912 0.2758 0.4009 0.062 Uiso 0.480(5) 1 calc PR A 2
H6D H 0.3630 0.2849 0.4136 0.062 Uiso 0.480(5) 1 calc PR A 2
C7 C 0.4456(5) 0.1929(3) 0.3172(3) 0.0603(15) Uani 1 1 d DU A .
H7A H 0.4309 0.1655 0.3633 0.072 Uiso 1 1 calc R . .
H7B H 0.5253 0.2078 0.3252 0.072 Uiso 1 1 calc R . .
C8 C 0.4223(5) 0.1422(3) 0.2501(3) 0.0604(15) Uani 1 1 d DU . .
H8A H 0.4535 0.0911 0.2629 0.072 Uiso 1 1 calc R . .
H8B H 0.3408 0.1375 0.2331 0.072 Uiso 1 1 calc R . .
C9 C 0.4866(5) 0.1191(4) 0.1362(3) 0.0693(16) Uani 1 1 d DU . .
H9A H 0.4128 0.1072 0.1059 0.083 Uiso 1 1 calc R . .
H9B H 0.5172 0.0723 0.1622 0.083 Uiso 1 1 calc R . .
C10 C 0.5623(5) 0.1473(4) 0.0863(3) 0.0773(17) Uani 1 1 d DU . .
H10A H 0.5659 0.1105 0.0446 0.093 Uiso 1 1 calc R . .
H10B H 0.5338 0.1958 0.0631 0.093 Uiso 1 1 calc R . .
C11 C 0.7423(4) 0.1903(3) 0.0807(3) 0.0585(14) Uani 1 1 d DU . .
H11A H 0.7043 0.2347 0.0541 0.070 Uiso 1 1 calc R . .
H11B H 0.7545 0.1527 0.0415 0.070 Uiso 1 1 calc R . .
C12 C 0.8520(4) 0.2142(3) 0.1233(3) 0.0557(14) Uani 1 1 d DU . .
H12A H 0.8883 0.1696 0.1505 0.067 Uiso 1 1 calc R . .
H12B H 0.8998 0.2308 0.0860 0.067 Uiso 1 1 calc R . .
C13 C 0.0859(4) 0.5741(3) -0.0298(3) 0.0445(15) Uani 1 1 d . . .
H13A H 0.0188 0.6069 -0.0379 0.053 Uiso 1 1 calc R . .
H13B H 0.0830 0.5422 0.0157 0.053 Uiso 1 1 calc R . .
C14 C 0.0885(4) 0.5254(3) -0.0980(3) 0.0428(16) Uani 1 1 d . . .
H14A H 0.0173 0.4974 -0.1108 0.051 Uiso 1 1 calc R . .
H14B H 0.0993 0.5568 -0.1424 0.051 Uiso 1 1 calc R . .
C15 C 0.1929(4) 0.4197(4) -0.1375(3) 0.0452(17) Uani 1 1 d . . .
H15A H 0.2735 0.4096 -0.1367 0.054 Uiso 1 1 calc R . .
H15B H 0.1620 0.4406 -0.1882 0.054 Uiso 1 1 calc R . .
C16 C 0.1348(5) 0.3476(3) -0.1252(3) 0.0456(17) Uani 1 1 d . . .
H16A H 0.0536 0.3571 -0.1290 0.055 Uiso 1 1 calc R . .
H16B H 0.1461 0.3108 -0.1654 0.055 Uiso 1 1 calc R . .
C17 C 0.1244(4) 0.2468(3) -0.0380(3) 0.0354(14) Uani 1 1 d . . .
H17A H 0.1481 0.2059 -0.0702 0.043 Uiso 1 1 calc R . .
H17B H 0.0420 0.2512 -0.0492 0.043 Uiso 1 1 calc R . .
C18 C 0.1605(4) 0.2285(3) 0.0449(3) 0.0353(14) Uani 1 1 d . . .
H18A H 0.1315 0.1781 0.0566 0.042 Uiso 1 1 calc R . .
H18B H 0.2432 0.2270 0.0567 0.042 Uiso 1 1 calc R . .
C19 C 0.1552(4) 0.2710(3) 0.1689(3) 0.0360(14) Uani 1 1 d . . .
H19A H 0.2372 0.2638 0.1788 0.043 Uiso 1 1 calc R . .
H19B H 0.1192 0.2248 0.1852 0.043 Uiso 1 1 calc R . .
C20 C 0.1228(4) 0.3393(3) 0.2127(3) 0.0307(13) Uani 1 1 d . . .
H20A H 0.0417 0.3492 0.1987 0.037 Uiso 1 1 calc R . .
H20B H 0.1389 0.3290 0.2682 0.037 Uiso 1 1 calc R . .
C21 C 0.1671(4) 0.4691(3) 0.2401(3) 0.0307(13) Uani 1 1 d . . .
H21A H 0.1877 0.4574 0.2951 0.037 Uiso 1 1 calc R . .
H21B H 0.0874 0.4843 0.2305 0.037 Uiso 1 1 calc R . .
C22 C 0.2384(4) 0.5323(3) 0.2187(3) 0.0333(14) Uani 1 1 d . . .
H22A H 0.2458 0.5722 0.2584 0.040 Uiso 1 1 calc R . .
H22B H 0.3140 0.5131 0.2147 0.040 Uiso 1 1 calc R . .
C23 C 0.2629(4) 0.6140(3) 0.1189(3) 0.0413(15) Uani 1 1 d . . .
H23A H 0.3251 0.5851 0.1027 0.050 Uiso 1 1 calc R . .
H23B H 0.2948 0.6494 0.1597 0.050 Uiso 1 1 calc R . .
C24 C 0.2029(4) 0.6580(3) 0.0521(3) 0.0475(16) Uani 1 1 d . . .
H24A H 0.1296 0.6742 0.0644 0.057 Uiso 1 1 calc R . .
H24B H 0.2466 0.7044 0.0460 0.057 Uiso 1 1 calc R . .
O1 O 0.3952(2) 0.50584(17) -0.01376(16) 0.0229(8) Uani 1 1 d . . .
H1 H 0.317(4) 0.495(3) -0.043(3) 0.027 Uiso 1 1 d . . .
O2 O 0.6756(2) 0.38577(18) 0.12502(16) 0.0423(10) Uani 1 1 d D . .
H2E H 0.7272(4) 0.3742(10) 0.1005(4) 0.051 Uiso 1 1 d D . .
H2F H 0.6669(12) 0.3533(4) 0.1582(4) 0.051 Uiso 1 1 d D . .
O3 O 0.4781(3) 0.32970(14) 0.17448(14) 0.0303(9) Uani 1 1 d D . .
H3E H 0.479(2) 0.3455(6) 0.2192(3) 0.036 Uiso 1 1 d D . .
H3F H 0.481(3) 0.2825(2) 0.1701(12) 0.036 Uiso 1 1 d D . .
O4 O 0.2883(2) 0.40042(18) 0.07132(13) 0.0289(9) Uani 1 1 d D . .
H4E H 0.2561(10) 0.3792(6) 0.0317(3) 0.035 Uiso 1 1 d D . .
H4F H 0.2527(5) 0.4037(18) 0.1080(3) 0.035 Uiso 1 1 d D . .
O5 O 0.4830(3) 0.34740(17) 0.00506(17) 0.0275(9) Uani 1 1 d . . .
O6 O 0.4876(2) 0.48704(16) 0.14846(17) 0.0224(8) Uani 1 1 d . . .
O7 O 0.7279(2) 0.34878(12) 0.28002(12) 0.0573(10) Uani 1 1 d DU . .
O8 O 0.51016(11) 0.39002(14) 0.31680(10) 0.0448(9) Uani 1 1 d DU . .
O9 O 0.3798(3) 0.25640(13) 0.30690(11) 0.0524(10) Uani 1 1 d DU . .
O10 O 0.4748(3) 0.1759(2) 0.1909(2) 0.0510(11) Uani 1 1 d U . .
O11 O 0.6724(4) 0.1582(3) 0.1290(2) 0.0644(12) Uani 1 1 d U . .
O12 O 0.8485(3) 0.2744(2) 0.1782(2) 0.0486(10) Uani 1 1 d U . .
O13 O 0.1845(3) 0.6194(2) -0.01856(19) 0.0401(10) Uani 1 1 d . . .
O14 O 0.1795(3) 0.47389(19) -0.07940(19) 0.0333(10) Uani 1 1 d . . .
O15 O 0.1757(3) 0.31763(19) -0.05421(19) 0.0340(10) Uani 1 1 d . . .
O16 O 0.1185(2) 0.28473(18) 0.08982(18) 0.0283(9) Uani 1 1 d . . .
O17 O 0.1835(2) 0.40301(17) 0.19533(17) 0.0283(9) Uani 1 1 d . . .
O18 O 0.1877(3) 0.56271(19) 0.14776(19) 0.0331(9) Uani 1 1 d . . .
O19 O 0.0361(2) 0.59348(17) 0.52584(18) 0.0270(9) Uani 1 1 d . . .
U1 U 0.0000 0.5000 0.5000 0.01841(5) Uani 1 2 d S . .
U2 U 0.485327(11) 0.421062(8) 0.073541(8) 0.01819(3) Uani 1 1 d . . .

loop_
_atom_site_aniso_label
_atom_site_aniso_U_11
_atom_site_aniso_U_22
_atom_site_aniso_U_33
_atom_site_aniso_U_23
_atom_site_aniso_U_13
_atom_site_aniso_U_12
Br1 0.0317(2) 0.0305(2) 0.0197(2) 0.00102(18) 0.00053(17) -0.0019(2)
Br2 0.0241(2) 0.0356(3) 0.0344(2) -0.0026(2) 0.00614(18) 0.0002(2)
C1 0.055(3) 0.056(2) 0.052(2) 0.032(2) -0.003(2) -0.003(2)
C2 0.055(3) 0.071(3) 0.047(2) 0.010(2) -0.006(2) -0.012(2)
C3A 0.048(2) 0.054(2) 0.045(2) -0.011(2) 0.0058(19) -0.013(2)
C4A 0.051(2) 0.051(2) 0.047(2) -0.009(2) 0.001(2) -0.008(2)
C5A 0.047(2) 0.056(2) 0.041(2) -0.003(2) 0.0033(19) 0.003(2)
C6A 0.043(2) 0.062(2) 0.040(2) 0.004(2) 0.0069(19) 0.000(2)
C3B 0.052(2) 0.057(2) 0.050(2) -0.011(2) 0.007(2) -0.016(2)
C4B 0.047(2) 0.053(2) 0.042(2) -0.008(2) 0.006(2) -0.008(2)
C5B 0.046(2) 0.057(2) 0.043(2) -0.002(2) 0.001(2) 0.001(2)
C6B 0.049(2) 0.062(2) 0.043(2) 0.002(2) 0.007(2) -0.002(2)
C7 0.050(2) 0.072(3) 0.055(2) 0.034(2) -0.005(2) -0.010(2)
C8 0.052(3) 0.051(3) 0.072(3) 0.029(2) -0.009(2) -0.006(2)
C9 0.078(3) 0.058(3) 0.070(3) -0.021(2) 0.005(3) -0.002(3)
C10 0.099(3) 0.071(3) 0.061(3) -0.017(3) 0.010(3) -0.011(3)
C11 0.082(3) 0.041(2) 0.060(2) -0.002(2) 0.036(2) 0.000(2)
C12 0.070(3) 0.037(2) 0.066(3) 0.005(2) 0.027(2) 0.011(2)
C13 0.015(2) 0.065(3) 0.056(3) 0.031(3) 0.0125(19) 0.014(2)
C14 0.018(2) 0.069(3) 0.040(3) 0.027(2) 0.0007(19) -0.008(2)
C15 0.032(2) 0.076(4) 0.028(2) 0.007(3) 0.0068(19) -0.011(3)
C16 0.046(3) 0.059(3) 0.033(3) -0.011(3) 0.012(2) -0.010(3)
C17 0.026(2) 0.029(2) 0.051(3) -0.019(2) 0.004(2) -0.003(2)
C18 0.023(2) 0.024(2) 0.060(3) -0.005(2) 0.011(2) 0.001(2)
C19 0.037(3) 0.032(3) 0.040(3) 0.011(2) 0.008(2) -0.009(2)
C20 0.021(2) 0.039(3) 0.032(2) 0.004(2) 0.0011(18) -0.008(2)
C21 0.024(2) 0.038(3) 0.030(2) -0.006(2) 0.0033(18) 0.007(2)
C22 0.029(3) 0.026(2) 0.042(3) -0.005(2) -0.005(2) 0.004(2)
C23 0.050(3) 0.031(3) 0.049(3) -0.005(2) 0.025(2) -0.005(2)
C24 0.028(2) 0.032(3) 0.089(4) 0.020(3) 0.031(2) 0.012(2)
O1 0.0174(13) 0.0258(15) 0.0256(14) 0.0097(12) 0.0037(11) -0.0071(12)
O2 0.0236(16) 0.053(2) 0.0523(19) 0.0273(17) 0.0114(14) 0.0017(16)
O3 0.0427(17) 0.0258(16) 0.0239(14) -0.0014(12) 0.0099(13) -0.0141(14)
O4 0.0304(15) 0.0429(19) 0.0149(13) -0.0006(13) 0.0089(11) -0.0106(14)
O5 0.0367(17) 0.0204(15) 0.0255(15) -0.0021(13) 0.0053(13) 0.0025(14)
O6 0.0206(14) 0.0181(14) 0.0275(14) -0.0020(12) 0.0004(11) -0.0022(12)
O7 0.0390(16) 0.078(2) 0.0563(18) -0.0250(17) 0.0118(15) -0.0224(17)
O8 0.0454(16) 0.0524(17) 0.0361(15) -0.0090(14) 0.0047(13) -0.0092(15)
O9 0.0420(17) 0.072(2) 0.0417(17) 0.0106(16) 0.0027(15) -0.0105(17)
O10 0.0456(19) 0.0376(18) 0.068(2) -0.0157(17) 0.0028(17) -0.0009(16)
O11 0.088(2) 0.059(2) 0.0537(19) -0.0100(18) 0.0327(17) -0.006(2)
O12 0.0507(18) 0.0377(18) 0.0596(19) 0.0179(16) 0.0157(16) 0.0115(16)
O13 0.0394(17) 0.042(2) 0.0446(18) 0.0122(16) 0.0236(13) 0.0073(16)
O14 0.0263(16) 0.0373(18) 0.0340(17) 0.0118(15) -0.0022(13) -0.0023(15)
O15 0.0307(17) 0.0352(18) 0.0328(17) -0.0088(15) -0.0047(14) -0.0053(15)
O16 0.0225(15) 0.0232(16) 0.0389(17) -0.0011(14) 0.0034(13) -0.0063(13)
O17 0.0271(15) 0.0266(17) 0.0343(15) 0.0023(13) 0.0145(12) -0.0027(13)
O18 0.0281(16) 0.0319(18) 0.0401(17) 0.0062(14) 0.0082(13) 0.0027(14)
O19 0.0221(14) 0.0228(16) 0.0359(16) 0.0018(13) 0.0044(12) 0.0069(13)
U1 0.01899(9) 0.01635(9) 0.01891(8) -0.00131(7) -0.00002(7) -0.00059(8)
U2 0.01872(6) 0.01834(6) 0.01816(5) 0.00146(5) 0.00492(4) -0.00164(6)

loop_
_atom_type_symbol
_atom_type_description
_atom_type_scat_dispersion_real
_atom_type_scat_dispersion_imag
_atom_type_scat_source
C C .0181 .0091 'International Tables Vol C Tables 4.2.6.8 and 6.1.1.4'
Br Br -.6763 1.2805 'International Tables Vol C Tables 4.2.6.8 and 6.1.1.4'
N N .0311 .0180 'International Tables Vol C Tables 4.2.6.8 and 6.1.1.4'
O O .0492 .0322 'International Tables Vol C Tables 4.2.6.8 and 6.1.1.4'
U U -4.3638 13.4090 'International Tables Vol C Tables 4.2.6.8 and 6.1.1.4'
H H .0000 .0000 'International Tables Vol C Tables 4.2.6.8 and 6.1.1.4'

loop_
_geom_angle_atom_site_label_1
_geom_angle_atom_site_label_2
_geom_angle_atom_site_label_3
_geom_angle
_geom_angle_site_symmetry_1
_geom_angle_site_symmetry_3
O12 C1 C2 107.6(4) . .
O12 C1 H1A 110.2 . .
C2 C1 H1A 110.2 . .
O12 C1 H1B 110.2 . .
C2 C1 H1B 110.2 . .
H1A C1 H1B 108.5 . .
O7 C2 C1 109.6(4) . .
O7 C2 H2A 109.7 . .
C1 C2 H2A 109.7 . .
O7 C2 H2B 109.7 . .
C1 C2 H2B 109.7 . .
H2A C2 H2B 108.2 . .
O7 C3A C4A 107.3(3) . .
O7 C3A H3A 110.2 . .
C4A C3A H3A 110.2 . .
O7 C3A H3B 110.2 . .
C4A C3A H3B 110.2 . .
H3A C3A H3B 108.5 . .
O8 C4A C3A 114.6(2) . .
O8 C4A H4A 108.6 . .
C3A C4A H4A 108.6 . .
O8 C4A H4B 108.6 . .
C3A C4A H4B 108.6 . .
H4A C4A H4B 107.6 . .
O8 C5A C6A 107.94(19) . .
O8 C5A H5A 110.1 . .
C6A C5A H5A 110.1 . .
O8 C5A H5B 110.1 . .
C6A C5A H5B 110.1 . .
H5A C5A H5B 108.4 . .
O9 C6A C5A 113.7(3) . .
O9 C6A H6A 108.8 . .
C5A C6A H6A 108.8 . .
O9 C6A H6B 108.8 . .
C5A C6A H6B 108.8 . .
H6A C6A H6B 107.7 . .
O7 C3B C4B 109.2(3) . .
O7 C3B H3C 109.8 . .
C4B C3B H3C 109.8 . .
O7 C3B H3D 109.8 . .
C4B C3B H3D 109.8 . .
H3C C3B H3D 108.3 . .
O8 C4B C3B 106.12(18) . .
O8 C4B H4C 110.5 . .
C3B C4B H4C 110.5 . .
O8 C4B H4D 110.5 . .
C3B C4B H4D 110.5 . .
H4C C4B H4D 108.7 . .
O8 C5B C6B 111.0(3) . .
O8 C5B H5C 109.4 . .
C6B C5B H5C 109.4 . .
O8 C5B H5D 109.4 . .
C6B C5B H5D 109.4 . .
H5C C5B H5D 108.0 . .
O9 C6B C5B 103.5(2) . .
O9 C6B H6C 111.1 . .
C5B C6B H6C 111.1 . .
O9 C6B H6D 111.1 . .
C5B C6B H6D 111.1 . .
H6C C6B H6D 109.0 . .
O9 C7 C8 110.8(4) . .
O9 C7 H7A 109.5 . .
C8 C7 H7A 109.5 . .
O9 C7 H7B 109.5 . .
C8 C7 H7B 109.5 . .
H7A C7 H7B 108.1 . .
O10 C8 C7 106.7(5) . .
O10 C8 H8A 110.4 . .
C7 C8 H8A 110.4 . .
O10 C8 H8B 110.4 . .
C7 C8 H8B 110.4 . .
H8A C8 H8B 108.6 . .
O10 C9 C10 108.4(5) . .
O10 C9 H9A 110.0 . .
C10 C9 H9A 110.0 . .
O10 C9 H9B 110.0 . .
C10 C9 H9B 110.0 . .
H9A C9 H9B 108.4 . .
O11 C10 C9 110.2(5) . .
O11 C10 H10A 109.6 . .
C9 C10 H10A 109.6 . .
O11 C10 H10B 109.6 . .
C9 C10 H10B 109.6 . .
H10A C10 H10B 108.1 . .
O11 C11 C12 112.2(5) . .
O11 C11 H11A 109.2 . .
C12 C11 H11A 109.2 . .
O11 C11 H11B 109.2 . .
C12 C11 H11B 109.2 . .
H11A C11 H11B 107.9 . .
O12 C12 C11 115.7(5) . .
O12 C12 H12A 108.3 . .
C11 C12 H12A 108.3 . .
O12 C12 H12B 108.3 . .
C11 C12 H12B 108.3 . .
H12A C12 H12B 107.4 . .
O13 C13 C14 108.3(4) . .
O13 C13 H13A 110.0 . .
C14 C13 H13A 110.0 . .
O13 C13 H13B 110.0 . .
C14 C13 H13B 110.0 . .
H13A C13 H13B 108.4 . .
O14 C14 C13 107.2(4) . .
O14 C14 H14A 110.3 . .
C13 C14 H14A 110.3 . .
O14 C14 H14B 110.3 . .
C13 C14 H14B 110.3 . .
H14A C14 H14B 108.5 . .
O14 C15 C16 110.8(4) . .
O14 C15 H15A 109.5 . .
C16 C15 H15A 109.5 . .
O14 C15 H15B 109.5 . .
C16 C15 H15B 109.5 . .
H15A C15 H15B 108.1 . .
O15 C16 C15 110.6(4) . .
O15 C16 H16A 109.5 . .
C15 C16 H16A 109.5 . .
O15 C16 H16B 109.5 . .
C15 C16 H16B 109.5 . .
H16A C16 H16B 108.1 . .
O15 C17 C18 108.3(4) . .
O15 C17 H17A 110.0 . .
C18 C17 H17A 110.0 . .
O15 C17 H17B 110.0 . .
C18 C17 H17B 110.0 . .
H17A C17 H17B 108.4 . .
O16 C18 C17 109.0(4) . .
O16 C18 H18A 109.9 . .
C17 C18 H18A 109.9 . .
O16 C18 H18B 109.9 . .
C17 C18 H18B 109.9 . .
H18A C18 H18B 108.3 . .
O16 C19 C20 107.7(4) . .
O16 C19 H19A 110.2 . .
C20 C19 H19A 110.2 . .
O16 C19 H19B 110.2 . .
C20 C19 H19B 110.2 . .
H19A C19 H19B 108.5 . .
O17 C20 C19 109.7(4) . .
O17 C20 H20A 109.7 . .
C19 C20 H20A 109.7 . .
O17 C20 H20B 109.7 . .
C19 C20 H20B 109.7 . .
H20A C20 H20B 108.2 . .
O17 C21 C22 109.2(4) . .
O17 C21 H21A 109.8 . .
C22 C21 H21A 109.8 . .
O17 C21 H21B 109.8 . .
C22 C21 H21B 109.8 . .
H21A C21 H21B 108.3 . .
O18 C22 C21 108.7(4) . .
O18 C22 H22A 109.9 . .
C21 C22 H22A 109.9 . .
O18 C22 H22B 109.9 . .
C21 C22 H22B 109.9 . .
H22A C22 H22B 108.3 . .
O18 C23 C24 110.7(4) . .
O18 C23 H23A 109.5 . .
C24 C23 H23A 109.5 . .
O18 C23 H23B 109.5 . .
C24 C23 H23B 109.5 . .
H23A C23 H23B 108.1 . .
O13 C24 C23 115.9(4) . .
O13 C24 H24A 108.3 . .
C23 C24 H24A 108.3 . .
O13 C24 H24B 108.3 . .
C23 C24 H24B 108.3 . .
H24A C24 H24B 107.4 . .
U2 O1 U2 113.98(11) . 3_665
U2 O1 H1 121(3) . .
U2 O1 H1 118(3) 3_665 .
U2 O2 H2E 127.4(5) . .
U2 O2 H2F 102.9(10) . .
H2E O2 H2F 112.4(14) . .
U2 O3 H3E 118.7(8) . .
U2 O3 H3F 125.8(16) . .
H3E O3 H3F 115.1(16) . .
U2 O4 H4E 114.3(9) . .
U2 O4 H4F 127.5(7) . .
H4E O4 H4F 117.0(14) . .
C2 O7 C3A 103.0(3) . .
C2 O7 C3B 124.0(3) . .
C4B O8 C5B 115.39(19) . .
C4A O8 C5B 137.0(4) . .
C4B O8 C5A 81.95(19) . .
C4A O8 C5A 113.5(3) . .
C7 O9 C6B 99.7(3) . .
C7 O9 C6A 124.6(3) . .
C9 O10 C8 108.1(4) . .
C11 O11 C10 109.1(4) . .
C1 O12 C12 112.7(4) . .
C24 O13 C13 114.0(4) . .
C14 O14 C15 115.5(4) . .
C16 O15 C17 114.2(4) . .
C18 O16 C19 110.6(4) . .
C20 O17 C21 113.9(4) . .
C22 O18 C23 110.3(4) . .
O19 U1 O19 180.00(6) 3_566 .
O19 U1 Br1 89.28(10) 3_566 .
O19 U1 Br1 90.72(10) . .
O19 U1 Br1 90.72(10) 3_566 3_566
O19 U1 Br1 89.28(10) . 3_566
Br1 U1 Br1 179.999(19) . 3_566
O19 U1 Br2 89.99(10) 3_566 3_566
O19 U1 Br2 90.01(10) . 3_566
Br1 U1 Br2 90.324(15) . 3_566
Br1 U1 Br2 89.677(15) 3_566 3_566
O19 U1 Br2 90.01(10) 3_566 .
O19 U1 Br2 89.99(10) . .
Br1 U1 Br2 89.678(15) . .
Br1 U1 Br2 90.321(15) 3_566 .
Br2 U1 Br2 179.998(1) 3_566 .
O6 U2 O5 174.27(14) . .
O6 U2 O1 91.53(12) . .
O5 U2 O1 93.53(12) . .
O6 U2 O1 92.33(12) . 3_665
O5 U2 O1 92.18(13) . 3_665
O1 U2 O1 66.02(11) . 3_665
O6 U2 O4 90.54(11) . .
O5 U2 O4 88.27(12) . .
O1 U2 O4 74.00(10) . .
O1 U2 O4 139.97(9) 3_665 .
O6 U2 O2 89.16(12) . .
O5 U2 O2 88.88(12) . .
O1 U2 O2 137.97(10) . .
O1 U2 O2 71.96(10) 3_665 .
O4 U2 O2 148.03(10) . .
O6 U2 O3 83.16(11) . .
O5 U2 O3 91.12(11) . .
O1 U2 O3 149.53(10) . .
O1 U2 O3 143.88(10) 3_665 .
O4 U2 O3 76.07(10) . .
O2 U2 O3 72.16(10) . .
O6 U2 U2 92.30(10) . 3_665
O5 U2 U2 93.40(10) . 3_665
O1 U2 U2 33.14(7) . 3_665
O1 U2 U2 32.88(7) 3_665 3_665
O4 U2 U2 107.12(6) . 3_665
O2 U2 U2 104.83(7) . 3_665
O3 U2 U2 174.53(6) . 3_665

loop_
_geom_bond_atom_site_label_1
_geom_bond_atom_site_label_2
_geom_bond_distance
_geom_bond_site_symmetry_2
Br1 U1 2.8307(5) .
Br2 U1 2.8397(5) .
C1 O12 1.381(7) .
C1 C2 1.480(7) .
C1 H1A 0.9900 .
C1 H1B 0.9900 .
C2 O7 1.417(7) .
C2 H2A 0.9900 .
C2 H2B 0.9900 .
C3A O7 1.421(3) .
C3A C4A 1.489(3) .
C3A H3A 0.9900 .
C3A H3B 0.9900 .
C4A O8 1.420(2) .
C4A H4A 0.9900 .
C4A H4B 0.9900 .
C5A O8 1.421(3) .
C5A C6A 1.491(3) .
C5A H5A 0.9900 .
C5A H5B 0.9900 .
C6A O9 1.423(3) .
C6A H6A 0.9900 .
C6A H6B 0.9900 .
C3B O7 1.424(3) .
C3B C4B 1.492(3) .
C3B H3C 0.9900 .
C3B H3D 0.9900 .
C4B O8 1.418(2) .
C4B H4C 0.9900 .
C4B H4D 0.9900 .
C5B O8 1.420(3) .
C5B C6B 1.490(3) .
C5B H5C 0.9900 .
C5B H5D 0.9900 .
C6B O9 1.420(3) .
C6B H6C 0.9900 .
C6B H6D 0.9900 .
C7 O9 1.371(7) .
C7 C8 1.482(7) .
C7 H7A 0.9900 .
C7 H7B 0.9900 .
C8 O10 1.439(7) .
C8 H8A 0.9900 .
C8 H8B 0.9900 .
C9 O10 1.419(7) .
C9 C10 1.459(8) .
C9 H9A 0.9900 .
C9 H9B 0.9900 .
C10 O11 1.439(7) .
C10 H10A 0.9900 .
C10 H10B 0.9900 .
C11 O11 1.416(7) .
C11 C12 1.483(7) .
C11 H11A 0.9900 .
C11 H11B 0.9900 .
C12 O12 1.446(7) .
C12 H12A 0.9900 .
C12 H12B 0.9900 .
C13 O13 1.425(6) .
C13 C14 1.489(8) .
C13 H13A 0.9900 .
C13 H13B 0.9900 .
C14 O14 1.428(6) .
C14 H14A 0.9900 .
C14 H14B 0.9900 .
C15 O14 1.435(7) .
C15 C16 1.487(8) .
C15 H15A 0.9900 .
C15 H15B 0.9900 .
C16 O15 1.384(6) .
C16 H16A 0.9900 .
C16 H16B 0.9900 .
C17 O15 1.447(6) .
C17 C18 1.502(7) .
C17 H17A 0.9900 .
C17 H17B 0.9900 .
C18 O16 1.418(6) .
C18 H18A 0.9900 .
C18 H18B 0.9900 .
C19 O16 1.424(6) .
C19 C20 1.519(7) .
C19 H19A 0.9900 .
C19 H19B 0.9900 .
C20 O17 1.404(6) .
C20 H20A 0.9900 .
C20 H20B 0.9900 .
C21 O17 1.443(6) .
C21 C22 1.498(7) .
C21 H21A 0.9900 .
C21 H21B 0.9900 .
C22 O18 1.417(6) .
C22 H22A 0.9900 .
C22 H22B 0.9900 .
C23 O18 1.435(6) .
C23 C24 1.506(7) .
C23 H23A 0.9900 .
C23 H23B 0.9900 .
C24 O13 1.414(7) .
C24 H24A 0.9900 .
C24 H24B 0.9900 .
O1 U2 2.302(3) .
O1 U2 2.318(3) 3_665
O1 H1 1.02(4) .
O2 U2 2.423(3) .
O2 H2E 0.841(7) .
O2 H2F 0.841(6) .
O3 U2 2.423(3) .
O3 H3E 0.839(6) .
O3 H3F 0.840(5) .
O4 U2 2.408(3) .
O4 H4E 0.837(6) .
O4 H4F 0.838(6) .
O5 U2 1.778(3) .
O6 U2 1.765(3) .
O19 U1 1.751(3) .
U1 O19 1.751(3) 3_566
U1 Br1 2.8308(5) 3_566
U1 Br2 2.8397(5) 3_566
U2 O1 2.318(3) 3_665
U2 U2 3.8748(3) 3_665
